data_4307163
loop_
_publ_author_name
'Kunhao Li'
'Guo Huang'
'Zhengtao Xu'
'Mingliang Zhang'
'Matthias Zeller'
'Allen D. Hunter'
'Stephen Sin-Yin Chui'
'Chi-Ming Che'
'Wai-Yeung Wong'

_publ_section_title
;
Multiple Bismuth(III)-Thioether Secondary Interactions Integrate
Metalloporphyrin Ligands into Functional Networks
;
_journal_name_full 'Inorganic Chemistry'
_journal_page_first 4844
_journal_page_last 4849
_journal_paper_doi 10.1021/ic061711m
_journal_volume 46
_journal_year 2007
_chemical_formula_moiety 'C56 H52 N4 S12 Zn, 4(C6 H5 N O2), 4(C6 H6), 4(Bi Br3)'
_chemical_formula_sum 'C104 H96 Bi4 Br12 N8 O8 S12 Zn'
_chemical_formula_weight 3830.84
_chemical_name_systematic
; 
 ? 
;
_space_group_IT_number 14
_symmetry_cell_setting monoclinic
_symmetry_space_group_name_Hall '-P 2yn'
_symmetry_space_group_name_H-M 'P 1 21/n 1'
_atom_sites_solution_hydrogens geom
_atom_sites_solution_primary direct
_atom_sites_solution_secondary difmap
_audit_creation_method SHELXL-97
_cell_angle_alpha 90.00
_cell_angle_beta 106.879(3)
_cell_angle_gamma 90.00
_cell_formula_units_Z 2
_cell_length_a 13.894(2)
_cell_length_b 27.684(5)
_cell_length_c 16.744(3)
_cell_measurement_reflns_used 9370
_cell_measurement_temperature 100(2)
_cell_measurement_theta_max 30.52
_cell_measurement_theta_min 2.24
_cell_volume 6163.0(18)
_computing_cell_refinement 'SAINT+ 6.45 (Bruker, 2003)'
_computing_data_collection 'SMART 5.630 (Bruker, 1997-2002)'
_computing_data_reduction 'SAINT+ 6.45'
_computing_molecular_graphics 'SHELXTL 6.10'
_computing_publication_material 'SHELXTL 6.10'
_computing_structure_refinement 'SHELXTL 6.10'
_computing_structure_solution 'SHELXTL 6.10 (Bruker, 2000)'
_diffrn_ambient_temperature 100(2)
_diffrn_measured_fraction_theta_full 1.000
_diffrn_measured_fraction_theta_max 1.000
_diffrn_measurement_device_type 'Bruker AXS SMART APEX CCD diffractometer'
_diffrn_measurement_method 'omega scans'
_diffrn_radiation_monochromator graphite
_diffrn_radiation_source 'fine-focus sealed tube'
_diffrn_radiation_type MoK\a
_diffrn_radiation_wavelength 0.71073
_diffrn_reflns_av_R_equivalents 0.0601
_diffrn_reflns_av_sigmaI/netI 0.0481
_diffrn_reflns_limit_h_max 18
_diffrn_reflns_limit_h_min -18
_diffrn_reflns_limit_k_max 36
_diffrn_reflns_limit_k_min -36
_diffrn_reflns_limit_l_max 22
_diffrn_reflns_limit_l_min -22
_diffrn_reflns_number 63259
_diffrn_reflns_theta_full 28.28
_diffrn_reflns_theta_max 28.28
_diffrn_reflns_theta_min 1.47
_diffrn_standards_decay_% 0
_diffrn_standards_number 0
_exptl_absorpt_coefficient_mu 10.032
_exptl_absorpt_correction_T_max 0.37
_exptl_absorpt_correction_T_min 0.0708
_exptl_absorpt_correction_type multi-scan
_exptl_absorpt_process_details '(SADABS in SAINT+; Bruker, 2003)'
_exptl_crystal_colour red
_exptl_crystal_density_diffrn 2.064
_exptl_crystal_density_method 'not measured'
_exptl_crystal_description plate
_exptl_crystal_F_000 3628
_exptl_crystal_size_max 0.32
_exptl_crystal_size_mid 0.25
_exptl_crystal_size_min 0.1
_refine_diff_density_max 2.507
_refine_diff_density_min -1.029
_refine_diff_density_rms 0.164
_refine_ls_extinction_method none
_refine_ls_goodness_of_fit_ref 1.056
_refine_ls_hydrogen_treatment constr
_refine_ls_matrix_type full
_refine_ls_number_parameters 679
_refine_ls_number_reflns 15310
_refine_ls_number_restraints 0
_refine_ls_restrained_S_all 1.056
_refine_ls_R_factor_all 0.0372
_refine_ls_R_factor_gt 0.0310
_refine_ls_shift/su_max 0.003
_refine_ls_shift/su_mean 0.000
_refine_ls_structure_factor_coef Fsqd
_refine_ls_weighting_details 'calc w=1/[\s^2^(Fo^2^)+(0.0343P)^2^+3.2609P] where P=(Fo^2^+2Fc^2^)/3'
_refine_ls_weighting_scheme calc
_refine_ls_wR_factor_gt 0.0756
_refine_ls_wR_factor_ref 0.0780
_reflns_number_gt 13534
_reflns_number_total 15310
_reflns_threshold_expression >2sigma(I)
_cod_data_source_file ic061711m-file001_1.cif
_cod_data_source_block 2
_cod_depositor_comments
;
The following automatic conversions were performed:
'_symmetry_cell_setting' value 'Monoclinic' changed to 'monoclinic'
according to '/home/saulius/struct/CIF-dictionaries/cif_core.dic'
dictionary named 'cif_core.dic' version 2.4.1 from 2010-06-29.

Automatic conversion script
Id: cif_fix_enum 1527 2010-12-29 10:47:43Z saulius 
;
_cod_original_cell_volume 6162.9(18)
_cod_database_code 4307163

loop_
_symmetry_equiv_pos_as_xyz
'x, y, z'
'-x+1/2, y+1/2, -z+1/2'
'-x, -y, -z'
'x-1/2, -y-1/2, z-1/2'

loop_
_atom_site_label
_atom_site_type_symbol
_atom_site_fract_x
_atom_site_fract_y
_atom_site_fract_z
_atom_site_U_iso_or_equiv
_atom_site_adp_type
_atom_site_occupancy
_atom_site_symmetry_multiplicity
_atom_site_calc_flag
_atom_site_refinement_flags
_atom_site_disorder_assembly
_atom_site_disorder_group
Bi1 Bi 0.633903(10) 0.138241(5) 1.024829(8) 0.01642(4) Uani 1 1 d . . .
Bi2 Bi 0.692880(10) 0.184178(5) 0.750520(8) 0.01741(4) Uani 1 1 d . . .
Br1 Br 0.79442(3) 0.080502(15) 1.07515(3) 0.03024(10) Uani 1 1 d . . .
Br2 Br 0.54479(3) 0.100483(14) 1.13055(2) 0.02460(8) Uani 1 1 d . . .
Br3 Br 0.72206(3) 0.208420(15) 1.12724(3) 0.02993(10) Uani 1 1 d . . .
Br4 Br 0.77211(4) 0.262986(15) 0.70937(3) 0.03251(10) Uani 1 1 d . . .
Br5 Br 0.72949(3) 0.213794(13) 0.90883(2) 0.02218(8) Uani 1 1 d . . .
Br6 Br 0.86255(3) 0.134335(15) 0.78627(3) 0.02966(10) Uani 1 1 d . . .
C1 C 0.2976(3) 0.47688(12) 0.8726(2) 0.0140(7) Uani 1 1 d . . .
C2 C 0.2439(3) 0.43856(13) 0.8199(2) 0.0194(7) Uani 1 1 d . . .
H2 H 0.1768 0.4398 0.7844 0.023 Uiso 1 1 calc R . .
C3 C 0.3071(3) 0.40064(12) 0.8304(2) 0.0175(7) Uani 1 1 d . . .
H3 H 0.2935 0.3704 0.8027 0.021 Uiso 1 1 calc R . .
C4 C 0.3994(3) 0.41465(12) 0.8918(2) 0.0136(6) Uani 1 1 d . . .
C5 C 0.4830(3) 0.38447(11) 0.9238(2) 0.0138(7) Uani 1 1 d . . .
C6 C 0.5722(3) 0.39695(12) 0.9823(2) 0.0138(6) Uani 1 1 d . . .
C7 C 0.6565(3) 0.36498(12) 1.0140(2) 0.0157(7) Uani 1 1 d . . .
H7 H 0.6603 0.3321 0.9991 0.019 Uiso 1 1 calc R . .
C8 C 0.7295(3) 0.39062(12) 1.0690(2) 0.0161(7) Uani 1 1 d . . .
H8 H 0.7938 0.3790 1.1002 0.019 Uiso 1 1 calc R . .
C9 C 0.6911(3) 0.43903(12) 1.0710(2) 0.0129(6) Uani 1 1 d . . .
C10 C 0.7423(3) 0.47676(12) 1.1220(2) 0.0140(6) Uani 1 1 d . . .
C11 C 0.4749(2) 0.33313(12) 0.8947(2) 0.0128(6) Uani 1 1 d . . .
C12 C 0.4652(2) 0.29751(12) 0.9505(2) 0.0140(6) Uani 1 1 d . . .
H12 H 0.4608 0.3063 1.0041 0.017 Uiso 1 1 calc R . .
C13 C 0.4619(3) 0.24873(12) 0.9277(2) 0.0137(7) Uani 1 1 d . . .
C14 C 0.4709(3) 0.23626(12) 0.8487(2) 0.0153(7) Uani 1 1 d . . .
C15 C 0.4801(3) 0.27218(12) 0.7924(2) 0.0146(7) Uani 1 1 d . . .
C16 C 0.4811(3) 0.32061(12) 0.8161(2) 0.0152(7) Uani 1 1 d . . .
H16 H 0.4860 0.3452 0.7779 0.018 Uiso 1 1 calc R . .
C17 C 0.4492(4) 0.23207(15) 1.0886(3) 0.0294(9) Uani 1 1 d . . .
H17A H 0.5115 0.2509 1.1067 0.044 Uiso 1 1 calc R . .
H17B H 0.4481 0.2082 1.1315 0.044 Uiso 1 1 calc R . .
H17C H 0.3913 0.2537 1.0799 0.044 Uiso 1 1 calc R . .
C18 C 0.3405(3) 0.16459(14) 0.7738(3) 0.0313(10) Uani 1 1 d . . .
H18A H 0.3043 0.1698 0.8153 0.047 Uiso 1 1 calc R . .
H18B H 0.3296 0.1314 0.7529 0.047 Uiso 1 1 calc R . .
H18C H 0.3156 0.1872 0.7273 0.047 Uiso 1 1 calc R . .
C19 C 0.5098(4) 0.30787(15) 0.6455(3) 0.0344(10) Uani 1 1 d . . .
H19A H 0.4504 0.3284 0.6382 0.052 Uiso 1 1 calc R . .
H19B H 0.5187 0.3006 0.5908 0.052 Uiso 1 1 calc R . .
H19C H 0.5694 0.3248 0.6799 0.052 Uiso 1 1 calc R . .
C20 C 0.8457(3) 0.46587(11) 1.1758(2) 0.0131(6) Uani 1 1 d . . .
C21 C 0.8645(3) 0.46627(11) 1.2627(2) 0.0140(6) Uani 1 1 d . . .
H21 H 0.8131 0.4762 1.2862 0.017 Uiso 1 1 calc R . .
C22 C 0.9580(3) 0.45225(11) 1.3150(2) 0.0137(6) Uani 1 1 d . . .
C23 C 1.0339(2) 0.43826(11) 1.2798(2) 0.0132(6) Uani 1 1 d . . .
C24 C 1.0156(3) 0.43857(12) 1.1927(2) 0.0138(6) Uani 1 1 d . . .
C25 C 0.9217(3) 0.45247(12) 1.1416(2) 0.0162(7) Uani 1 1 d . . .
H25 H 0.9094 0.4528 1.0828 0.019 Uiso 1 1 calc R . .
C26 C 0.8639(3) 0.45676(16) 1.4404(3) 0.0265(9) Uani 1 1 d . . .
H26A H 0.8371 0.4891 1.4234 0.040 Uiso 1 1 calc R . .
H26B H 0.8695 0.4518 1.4995 0.040 Uiso 1 1 calc R . .
H26C H 0.8185 0.4325 1.4067 0.040 Uiso 1 1 calc R . .
C27 C 1.2313(3) 0.46797(14) 1.3552(3) 0.0272(9) Uani 1 1 d . . .
H27A H 1.2402 0.4759 1.3008 0.041 Uiso 1 1 calc R . .
H27B H 1.2968 0.4607 1.3949 0.041 Uiso 1 1 calc R . .
H27C H 1.2009 0.4955 1.3756 0.041 Uiso 1 1 calc R . .
C28 C 1.0653(3) 0.42529(15) 1.0435(2) 0.0250(8) Uani 1 1 d . . .
H28A H 1.0084 0.4031 1.0243 0.037 Uiso 1 1 calc R . .
H28B H 1.1174 0.4168 1.0170 0.037 Uiso 1 1 calc R . .
H28C H 1.0426 0.4585 1.0284 0.037 Uiso 1 1 calc R . .
C29 C 0.4907(3) 0.56818(15) 0.8096(3) 0.0306(10) Uani 1 1 d . . .
C30 C 0.5803(4) 0.55907(18) 0.8667(3) 0.0361(10) Uani 1 1 d . . .
H30 H 0.6123 0.5832 0.9057 0.043 Uiso 1 1 calc R . .
C31 C 0.6236(4) 0.51529(18) 0.8678(3) 0.0368(10) Uani 1 1 d . . .
H31 H 0.6866 0.5087 0.9074 0.044 Uiso 1 1 calc R . .
C32 C 0.5765(4) 0.48018(17) 0.8114(3) 0.0330(10) Uani 1 1 d . . .
H32 H 0.6079 0.4496 0.8132 0.040 Uiso 1 1 calc R . .
C33 C 0.4857(3) 0.48804(17) 0.7529(3) 0.0339(10) Uani 1 1 d . . .
H33 H 0.4547 0.4632 0.7149 0.041 Uiso 1 1 calc R . .
C34 C 0.4399(4) 0.5326(2) 0.7500(3) 0.0419(12) Uani 1 1 d . . .
H34 H 0.3772 0.5393 0.7101 0.050 Uiso 1 1 calc R . .
C35 C 0.6409(3) 0.21755(13) 0.4571(2) 0.0218(8) Uani 1 1 d . . .
C36 C 0.7120(3) 0.20347(14) 0.4187(2) 0.0224(8) Uani 1 1 d . . .
H36 H 0.7618 0.1802 0.4440 0.027 Uiso 1 1 calc R . .
C37 C 0.7090(3) 0.22390(15) 0.3429(3) 0.0259(8) Uani 1 1 d . . .
H37 H 0.7565 0.2144 0.3150 0.031 Uiso 1 1 calc R . .
C38 C 0.6369(3) 0.25826(14) 0.3073(3) 0.0269(9) Uani 1 1 d . . .
H38 H 0.6360 0.2726 0.2556 0.032 Uiso 1 1 calc R . .
C39 C 0.5669(4) 0.27164(15) 0.3463(3) 0.0346(10) Uani 1 1 d . . .
H39 H 0.5169 0.2948 0.3208 0.041 Uiso 1 1 calc R . .
C40 C 0.5682(3) 0.25178(16) 0.4227(3) 0.0325(10) Uani 1 1 d . . .
H40 H 0.5206 0.2614 0.4505 0.039 Uiso 1 1 calc R . .
N4 N 0.6431(3) 0.19529(13) 0.5364(2) 0.0284(8) Uani 1 1 d . . .
O3 O 0.5726(3) 0.20304(12) 0.5652(2) 0.0392(8) Uani 1 1 d . . .
O4 O 0.7154(3) 0.16965(12) 0.57229(19) 0.0371(8) Uani 1 1 d . . .
C41 C 0.6171(5) 0.3877(2) 0.4688(4) 0.0582(16) Uani 1 1 d . . .
H41 H 0.5957 0.3779 0.4120 0.070 Uiso 1 1 calc R . .
C42 C 0.5598(5) 0.4191(3) 0.4984(5) 0.072(2) Uani 1 1 d . . .
H42 H 0.4990 0.4316 0.4624 0.087 Uiso 1 1 calc R . .
C43 C 0.5909(7) 0.4319(3) 0.5799(6) 0.084(3) Uani 1 1 d . . .
H43 H 0.5507 0.4534 0.6007 0.101 Uiso 1 1 calc R . .
C44 C 0.6757(8) 0.4154(3) 0.6314(4) 0.085(3) Uani 1 1 d . . .
H44 H 0.6957 0.4249 0.6884 0.102 Uiso 1 1 calc R . .
C45 C 0.7347(6) 0.3844(3) 0.6018(6) 0.093(3) Uani 1 1 d . . .
H45 H 0.7963 0.3726 0.6378 0.112 Uiso 1 1 calc R . .
C46 C 0.7034(5) 0.3707(2) 0.5196(5) 0.0652(19) Uani 1 1 d . . .
H46 H 0.7432 0.3490 0.4986 0.078 Uiso 1 1 calc R . .
C47 C 0.5901(4) 0.84766(16) 0.6429(3) 0.0349(10) Uani 1 1 d . . .
H47 H 0.5758 0.8141 0.6430 0.042 Uiso 1 1 calc R . .
C48 C 0.6635(3) 0.86360(15) 0.6092(3) 0.0311(10) Uani 1 1 d . . .
H48 H 0.6990 0.8413 0.5851 0.037 Uiso 1 1 calc R . .
C49 C 0.6854(3) 0.91270(15) 0.6106(3) 0.0293(9) Uani 1 1 d . . .
H49 H 0.7361 0.9241 0.5875 0.035 Uiso 1 1 calc R . .
C50 C 0.6327(4) 0.94487(15) 0.6459(3) 0.0320(10) Uani 1 1 d . . .
H50 H 0.6475 0.9784 0.6472 0.038 Uiso 1 1 calc R . .
C51 C 0.5597(4) 0.92839(17) 0.6789(3) 0.0354(10) Uani 1 1 d . . .
H51 H 0.5243 0.9504 0.7036 0.043 Uiso 1 1 calc R . .
C52 C 0.5375(4) 0.87951(18) 0.6763(3) 0.0366(10) Uani 1 1 d . . .
H52 H 0.4855 0.8681 0.6979 0.044 Uiso 1 1 calc R . .
N1 N 0.3917(2) 0.46180(9) 0.91617(17) 0.0131(6) Uani 1 1 d . . .
N2 N 0.5946(2) 0.44187(10) 1.01836(17) 0.0127(5) Uani 1 1 d . . .
N3 N 0.4438(4) 0.61620(18) 0.8057(3) 0.0501(12) Uani 1 1 d . . .
O1 O 0.4845(4) 0.64616(13) 0.8566(3) 0.0582(11) Uani 1 1 d . . .
O2 O 0.3648(4) 0.62322(17) 0.7491(3) 0.0717(14) Uani 1 1 d . . .
S1 S 0.44349(7) 0.20143(3) 0.99211(6) 0.01828(18) Uani 1 1 d . . .
S2 S 0.47333(7) 0.17453(3) 0.82142(6) 0.01717(17) Uani 1 1 d . . .
S3 S 0.49284(8) 0.25244(3) 0.69613(6) 0.02019(19) Uani 1 1 d . . .
S4 S 0.98579(7) 0.45106(3) 1.42476(5) 0.01747(17) Uani 1 1 d . . .
S5 S 1.14961(6) 0.41577(3) 1.34484(5) 0.01457(16) Uani 1 1 d . . .
S6 S 1.11627(7) 0.42069(3) 1.15486(5) 0.01675(17) Uani 1 1 d . . .
Zn1 Zn 0.5000 0.5000 1.0000 0.01202(11) Uani 1 2 d S . .

loop_
_atom_site_aniso_label
_atom_site_aniso_U_11
_atom_site_aniso_U_22
_atom_site_aniso_U_33
_atom_site_aniso_U_23
_atom_site_aniso_U_13
_atom_site_aniso_U_12
Bi1 0.01927(7) 0.01576(7) 0.01315(7) -0.00112(5) 0.00299(5) -0.00058(5)
Bi2 0.01803(7) 0.01615(7) 0.02041(7) -0.00502(5) 0.00929(5) -0.00388(5)
Br1 0.0251(2) 0.0325(2) 0.0273(2) 0.00036(16) -0.00165(16) 0.00895(16)
Br2 0.0292(2) 0.0280(2) 0.01578(17) 0.00642(14) 0.00517(15) -0.00172(16)
Br3 0.0314(2) 0.0337(2) 0.0248(2) -0.01505(16) 0.00843(17) -0.01121(17)
Br4 0.0408(2) 0.0275(2) 0.0346(2) -0.00270(17) 0.01943(19) -0.01620(18)
Br5 0.02652(19) 0.02075(18) 0.02066(18) -0.00585(14) 0.00903(15) -0.00682(14)
Br6 0.01619(18) 0.0303(2) 0.0446(3) -0.00775(17) 0.01218(17) -0.00150(15)
C1 0.0130(16) 0.0123(15) 0.0151(16) -0.0013(12) 0.0014(13) 0.0011(12)
C2 0.0165(17) 0.0146(16) 0.0222(18) -0.0030(14) -0.0022(14) 0.0014(13)
C3 0.0166(17) 0.0086(15) 0.0235(18) -0.0031(13) -0.0002(14) 0.0000(12)
C4 0.0134(16) 0.0094(14) 0.0162(16) -0.0036(12) 0.0016(13) -0.0014(12)
C5 0.0193(17) 0.0060(14) 0.0154(16) -0.0011(12) 0.0038(14) -0.0002(12)
C6 0.0143(16) 0.0123(15) 0.0148(16) 0.0005(12) 0.0042(13) 0.0006(12)
C7 0.0181(17) 0.0092(15) 0.0196(17) -0.0014(12) 0.0049(14) 0.0016(12)
C8 0.0168(17) 0.0131(15) 0.0179(17) 0.0007(13) 0.0041(14) 0.0033(13)
C9 0.0141(16) 0.0106(15) 0.0130(15) 0.0005(12) 0.0022(13) 0.0012(12)
C10 0.0124(16) 0.0114(15) 0.0161(16) 0.0004(12) 0.0007(13) 0.0006(12)
C11 0.0100(15) 0.0106(15) 0.0152(16) -0.0018(12) -0.0004(12) 0.0033(12)
C12 0.0120(15) 0.0129(15) 0.0164(16) -0.0032(13) 0.0029(13) 0.0014(12)
C13 0.0142(16) 0.0089(15) 0.0185(17) 0.0018(12) 0.0052(13) 0.0014(12)
C14 0.0168(17) 0.0088(15) 0.0182(17) -0.0033(12) 0.0017(14) 0.0005(12)
C15 0.0175(16) 0.0119(15) 0.0149(16) -0.0024(12) 0.0054(13) 0.0023(13)
C16 0.0171(17) 0.0095(15) 0.0183(17) 0.0028(12) 0.0040(14) 0.0012(12)
C17 0.048(3) 0.022(2) 0.025(2) 0.0007(16) 0.022(2) 0.0043(18)
C18 0.028(2) 0.0170(19) 0.041(3) -0.0092(17) -0.0021(19) -0.0009(16)
C19 0.060(3) 0.0198(19) 0.033(2) 0.0052(17) 0.028(2) 0.009(2)
C20 0.0151(16) 0.0079(14) 0.0142(16) -0.0004(12) 0.0008(13) 0.0010(12)
C21 0.0138(16) 0.0107(15) 0.0159(16) -0.0018(12) 0.0017(13) 0.0019(12)
C22 0.0176(16) 0.0067(14) 0.0160(16) -0.0002(12) 0.0037(13) 0.0000(12)
C23 0.0120(15) 0.0083(14) 0.0153(16) 0.0003(12) -0.0021(13) 0.0010(12)
C24 0.0153(16) 0.0109(15) 0.0154(16) 0.0019(12) 0.0049(13) -0.0012(12)
C25 0.0182(17) 0.0115(15) 0.0165(16) 0.0013(13) 0.0012(14) -0.0018(13)
C26 0.024(2) 0.035(2) 0.0207(19) -0.0017(16) 0.0071(16) 0.0044(17)
C27 0.0196(19) 0.0224(19) 0.034(2) 0.0064(16) -0.0017(17) -0.0098(15)
C28 0.027(2) 0.032(2) 0.0166(18) 0.0045(16) 0.0078(16) 0.0096(17)
C29 0.040(2) 0.026(2) 0.036(2) 0.0098(18) 0.026(2) 0.0108(18)
C30 0.039(3) 0.042(3) 0.029(2) 0.0092(19) 0.012(2) 0.000(2)
C31 0.036(2) 0.043(3) 0.032(2) 0.008(2) 0.011(2) 0.004(2)
C32 0.037(2) 0.033(2) 0.033(2) 0.0032(19) 0.017(2) 0.0013(19)
C33 0.034(2) 0.035(2) 0.034(2) -0.0002(19) 0.011(2) -0.0024(19)
C34 0.031(2) 0.061(3) 0.035(3) 0.016(2) 0.011(2) 0.005(2)
C35 0.027(2) 0.0194(18) 0.0201(18) -0.0047(14) 0.0080(16) -0.0046(15)
C36 0.0200(19) 0.0243(19) 0.0219(19) 0.0033(15) 0.0044(15) 0.0018(15)
C37 0.028(2) 0.029(2) 0.0222(19) 0.0014(16) 0.0097(17) 0.0016(17)
C38 0.032(2) 0.0233(19) 0.022(2) 0.0010(15) 0.0028(17) -0.0019(16)
C39 0.036(2) 0.023(2) 0.043(3) 0.0030(19) 0.009(2) 0.0084(18)
C40 0.034(2) 0.031(2) 0.036(2) -0.0073(19) 0.016(2) 0.0060(18)
N4 0.036(2) 0.0282(18) 0.0255(18) -0.0083(15) 0.0163(16) -0.0118(16)
O3 0.051(2) 0.0398(18) 0.0377(18) -0.0112(15) 0.0304(17) -0.0116(16)
O4 0.046(2) 0.0405(18) 0.0243(16) 0.0067(14) 0.0091(14) -0.0097(16)
C41 0.068(4) 0.066(4) 0.040(3) -0.011(3) 0.013(3) 0.000(3)
C42 0.039(3) 0.072(4) 0.093(6) -0.023(4) -0.001(3) 0.008(3)
C43 0.101(6) 0.067(5) 0.114(7) -0.052(5) 0.077(6) -0.038(4)
C44 0.128(8) 0.082(6) 0.039(3) -0.002(4) 0.015(4) -0.082(6)
C45 0.059(5) 0.078(5) 0.107(7) 0.064(5) -0.035(5) -0.040(4)
C46 0.047(4) 0.047(3) 0.111(6) 0.007(4) 0.038(4) 0.002(3)
C47 0.038(3) 0.024(2) 0.038(3) 0.0035(18) 0.003(2) -0.0034(18)
C48 0.035(2) 0.024(2) 0.034(2) -0.0057(17) 0.008(2) 0.0022(17)
C49 0.030(2) 0.028(2) 0.029(2) -0.0062(17) 0.0074(18) -0.0087(17)
C50 0.046(3) 0.021(2) 0.024(2) -0.0047(16) 0.0024(19) -0.0009(18)
C51 0.041(3) 0.040(3) 0.023(2) -0.0076(19) 0.0073(19) 0.009(2)
C52 0.039(3) 0.046(3) 0.024(2) 0.002(2) 0.010(2) -0.003(2)
N1 0.0150(14) 0.0077(12) 0.0141(13) -0.0014(10) 0.0000(11) 0.0013(10)
N2 0.0139(14) 0.0089(12) 0.0143(14) -0.0009(10) 0.0026(11) 0.0004(10)
N3 0.056(3) 0.052(3) 0.056(3) 0.025(2) 0.037(3) 0.020(2)
O1 0.098(3) 0.034(2) 0.059(3) -0.0076(18) 0.049(3) 0.000(2)
O2 0.064(3) 0.073(3) 0.083(3) 0.034(3) 0.029(3) 0.039(2)
S1 0.0241(5) 0.0120(4) 0.0210(4) 0.0025(3) 0.0102(4) 0.0005(3)
S2 0.0236(4) 0.0081(4) 0.0199(4) -0.0019(3) 0.0065(4) 0.0025(3)
S3 0.0327(5) 0.0135(4) 0.0166(4) -0.0004(3) 0.0107(4) 0.0054(4)
S4 0.0181(4) 0.0184(4) 0.0138(4) -0.0018(3) 0.0014(3) 0.0042(3)
S5 0.0117(4) 0.0130(4) 0.0166(4) 0.0032(3) 0.0003(3) 0.0004(3)
S6 0.0152(4) 0.0180(4) 0.0166(4) 0.0039(3) 0.0040(3) 0.0029(3)
Zn1 0.0122(3) 0.0078(2) 0.0137(3) -0.00167(19) 0.0000(2) 0.00135(19)

loop_
_atom_type_symbol
_atom_type_description
_atom_type_scat_dispersion_real
_atom_type_scat_dispersion_imag
_atom_type_scat_source
C C 0.0033 0.0016 'International Tables Vol C Tables 4.2.6.8 and 6.1.1.4'
H H 0.0000 0.0000 'International Tables Vol C Tables 4.2.6.8 and 6.1.1.4'
N N 0.0061 0.0033 'International Tables Vol C Tables 4.2.6.8 and 6.1.1.4'
S S 0.1246 0.1234 'International Tables Vol C Tables 4.2.6.8 and 6.1.1.4'
Zn Zn 0.2839 1.4301 'International Tables Vol C Tables 4.2.6.8 and 6.1.1.4'
Br Br -0.2901 2.4595 'International Tables Vol C Tables 4.2.6.8 and 6.1.1.4'
Bi Bi -4.1077 10.2566 'International Tables Vol C Tables 4.2.6.8 and 6.1.1.4'
O O 0.0106 0.0060 'International Tables Vol C Tables 4.2.6.8 and 6.1.1.4'

loop_
_geom_angle_atom_site_label_1
_geom_angle_atom_site_label_2
_geom_angle_atom_site_label_3
_geom_angle
_geom_angle_site_symmetry_1
_geom_angle_site_symmetry_3
_geom_angle_publ_flag
Br3 Bi1 Br2 94.291(17) . . ?
Br3 Bi1 Br1 92.748(17) . . ?
Br2 Bi1 Br1 93.577(17) . . ?
Br3 Bi1 S1 84.86(2) . . ?
Br2 Bi1 S1 78.43(2) . . ?
Br1 Bi1 S1 171.44(2) . . ?
Br3 Bi1 S2 116.605(19) . . ?
Br2 Bi1 S2 117.17(2) . . ?
Br1 Bi1 S2 133.664(18) . . ?
S1 Bi1 S2 54.18(2) . . ?
Br4 Bi2 Br6 94.525(19) . . ?
Br4 Bi2 Br5 91.822(15) . . ?
Br6 Bi2 Br5 92.007(14) . . ?
Br4 Bi2 O3 75.13(6) . . ?
Br6 Bi2 O3 119.90(6) . . ?
Br5 Bi2 O3 145.90(6) . . ?
Br4 Bi2 O4 71.91(6) . . ?
Br6 Bi2 O4 79.56(7) . . ?
Br5 Bi2 O4 160.80(6) . . ?
O3 Bi2 O4 40.61(9) . . ?
Br4 Bi2 S3 80.41(2) . . ?
Br6 Bi2 S3 174.61(2) . . ?
Br5 Bi2 S3 90.032(19) . . ?
O3 Bi2 S3 57.13(6) . . ?
O4 Bi2 S3 96.99(7) . . ?
Br4 Bi2 S2 127.600(18) . . ?
Br6 Bi2 S2 132.311(19) . . ?
Br5 Bi2 S2 68.343(18) . . ?
O3 Bi2 S2 94.60(6) . . ?
O4 Bi2 S2 129.67(7) . . ?
S3 Bi2 S2 53.06(2) . . ?
N1 C1 C10 125.3(3) . 3_667 ?
N1 C1 C2 110.3(3) . . ?
C10 C1 C2 124.4(3) 3_667 . ?
C3 C2 C1 107.0(3) . . ?
C3 C2 H2 126.5 . . ?
C1 C2 H2 126.5 . . ?
C2 C3 C4 107.1(3) . . ?
C2 C3 H3 126.4 . . ?
C4 C3 H3 126.4 . . ?
N1 C4 C5 125.2(3) . . ?
N1 C4 C3 109.6(3) . . ?
C5 C4 C3 125.2(3) . . ?
C6 C5 C4 126.4(3) . . ?
C6 C5 C11 115.8(3) . . ?
C4 C5 C11 117.8(3) . . ?
N2 C6 C5 125.3(3) . . ?
N2 C6 C7 109.7(3) . . ?
C5 C6 C7 125.0(3) . . ?
C8 C7 C6 107.3(3) . . ?
C8 C7 H7 126.4 . . ?
C6 C7 H7 126.4 . . ?
C7 C8 C9 107.0(3) . . ?
C7 C8 H8 126.5 . . ?
C9 C8 H8 126.5 . . ?
N2 C9 C10 125.0(3) . . ?
N2 C9 C8 109.6(3) . . ?
C10 C9 C8 125.3(3) . . ?
C9 C10 C1 125.2(3) . 3_667 ?
C9 C10 C20 116.5(3) . . ?
C1 C10 C20 118.3(3) 3_667 . ?
C16 C11 C12 120.3(3) . . ?
C16 C11 C5 121.7(3) . . ?
C12 C11 C5 117.9(3) . . ?
C11 C12 C13 120.2(3) . . ?
C11 C12 H12 119.9 . . ?
C13 C12 H12 119.9 . . ?
C12 C13 C14 119.2(3) . . ?
C12 C13 S1 123.3(3) . . ?
C14 C13 S1 117.5(2) . . ?
C15 C14 C13 120.6(3) . . ?
C15 C14 S2 119.9(3) . . ?
C13 C14 S2 119.5(3) . . ?
C16 C15 C14 119.0(3) . . ?
C16 C15 S3 124.3(3) . . ?
C14 C15 S3 116.7(3) . . ?
C11 C16 C15 120.7(3) . . ?
C11 C16 H16 119.6 . . ?
C15 C16 H16 119.6 . . ?
S1 C17 H17A 109.5 . . ?
S1 C17 H17B 109.5 . . ?
H17A C17 H17B 109.5 . . ?
S1 C17 H17C 109.5 . . ?
H17A C17 H17C 109.5 . . ?
H17B C17 H17C 109.5 . . ?
S2 C18 H18A 109.5 . . ?
S2 C18 H18B 109.5 . . ?
H18A C18 H18B 109.5 . . ?
S2 C18 H18C 109.5 . . ?
H18A C18 H18C 109.5 . . ?
H18B C18 H18C 109.5 . . ?
S3 C19 H19A 109.5 . . ?
S3 C19 H19B 109.5 . . ?
H19A C19 H19B 109.5 . . ?
S3 C19 H19C 109.5 . . ?
H19A C19 H19C 109.5 . . ?
H19B C19 H19C 109.5 . . ?
C25 C20 C21 119.6(3) . . ?
C25 C20 C10 121.4(3) . . ?
C21 C20 C10 118.9(3) . . ?
C22 C21 C20 120.5(3) . . ?
C22 C21 H21 119.7 . . ?
C20 C21 H21 119.7 . . ?
C21 C22 C23 119.4(3) . . ?
C21 C22 S4 122.7(3) . . ?
C23 C22 S4 117.9(3) . . ?
C22 C23 C24 120.1(3) . . ?
C22 C23 S5 119.8(3) . . ?
C24 C23 S5 119.9(3) . . ?
C25 C24 C23 119.6(3) . . ?
C25 C24 S6 123.8(3) . . ?
C23 C24 S6 116.5(3) . . ?
C20 C25 C24 120.7(3) . . ?
C20 C25 H25 119.6 . . ?
C24 C25 H25 119.6 . . ?
S4 C26 H26A 109.5 . . ?
S4 C26 H26B 109.5 . . ?
H26A C26 H26B 109.5 . . ?
S4 C26 H26C 109.5 . . ?
H26A C26 H26C 109.5 . . ?
H26B C26 H26C 109.5 . . ?
S5 C27 H27A 109.5 . . ?
S5 C27 H27B 109.5 . . ?
H27A C27 H27B 109.5 . . ?
S5 C27 H27C 109.5 . . ?
H27A C27 H27C 109.5 . . ?
H27B C27 H27C 109.5 . . ?
S6 C28 H28A 109.5 . . ?
S6 C28 H28B 109.5 . . ?
H28A C28 H28B 109.5 . . ?
S6 C28 H28C 109.5 . . ?
H28A C28 H28C 109.5 . . ?
H28B C28 H28C 109.5 . . ?
C30 C29 C34 122.0(4) . . ?
C30 C29 N3 120.2(5) . . ?
C34 C29 N3 117.8(4) . . ?
C31 C30 C29 119.4(5) . . ?
C31 C30 H30 120.3 . . ?
C29 C30 H30 120.3 . . ?
C30 C31 C32 120.1(5) . . ?
C30 C31 H31 119.9 . . ?
C32 C31 H31 119.9 . . ?
C33 C32 C31 122.2(4) . . ?
C33 C32 H32 118.9 . . ?
C31 C32 H32 118.9 . . ?
C32 C33 C34 119.1(5) . . ?
C32 C33 H33 120.5 . . ?
C34 C33 H33 120.5 . . ?
C33 C34 C29 117.4(4) . . ?
C33 C34 H34 121.3 . . ?
C29 C34 H34 121.3 . . ?
C36 C35 C40 122.3(4) . . ?
C36 C35 N4 118.5(4) . . ?
C40 C35 N4 119.2(4) . . ?
C37 C36 C35 118.5(4) . . ?
C37 C36 H36 120.7 . . ?
C35 C36 H36 120.7 . . ?
C36 C37 C38 120.2(4) . . ?
C36 C37 H37 119.9 . . ?
C38 C37 H37 119.9 . . ?
C39 C38 C37 120.4(4) . . ?
C39 C38 H38 119.8 . . ?
C37 C38 H38 119.8 . . ?
C38 C39 C40 120.7(4) . . ?
C38 C39 H39 119.6 . . ?
C40 C39 H39 119.6 . . ?
C35 C40 C39 117.9(4) . . ?
C35 C40 H40 121.1 . . ?
C39 C40 H40 121.1 . . ?
O3 N4 O4 122.5(4) . . ?
O3 N4 C35 118.4(4) . . ?
O4 N4 C35 119.0(3) . . ?
N4 O3 Bi2 95.9(3) . . ?
N4 O4 Bi2 95.6(2) . . ?
C46 C41 C42 120.1(6) . . ?
C46 C41 H41 119.9 . . ?
C42 C41 H41 119.9 . . ?
C43 C42 C41 119.0(7) . . ?
C43 C42 H42 120.5 . . ?
C41 C42 H42 120.5 . . ?
C44 C43 C42 122.0(7) . . ?
C44 C43 H43 119.0 . . ?
C42 C43 H43 119.0 . . ?
C43 C44 C45 119.4(7) . . ?
C43 C44 H44 120.3 . . ?
C45 C44 H44 120.3 . . ?
C46 C45 C44 119.1(7) . . ?
C46 C45 H45 120.5 . . ?
C44 C45 H45 120.5 . . ?
C41 C46 C45 120.4(7) . . ?
C41 C46 H46 119.8 . . ?
C45 C46 H46 119.8 . . ?
C52 C47 C48 120.7(4) . . ?
C52 C47 H47 119.6 . . ?
C48 C47 H47 119.6 . . ?
C47 C48 C49 119.4(4) . . ?
C47 C48 H48 120.3 . . ?
C49 C48 H48 120.3 . . ?
C50 C49 C48 119.6(4) . . ?
C50 C49 H49 120.2 . . ?
C48 C49 H49 120.2 . . ?
C51 C50 C49 120.2(4) . . ?
C51 C50 H50 119.9 . . ?
C49 C50 H50 119.9 . . ?
C50 C51 C52 119.9(4) . . ?
C50 C51 H51 120.1 . . ?
C52 C51 H51 120.1 . . ?
C47 C52 C51 120.2(5) . . ?
C47 C52 H52 119.9 . . ?
C51 C52 H52 119.9 . . ?
C1 N1 C4 106.0(3) . . ?
C1 N1 Zn1 127.8(2) . . ?
C4 N1 Zn1 126.2(2) . . ?
C9 N2 C6 106.4(3) . . ?
C9 N2 Zn1 127.3(2) . . ?
C6 N2 Zn1 126.3(2) . . ?
O1 N3 O2 124.2(5) . . ?
O1 N3 C29 118.6(5) . . ?
O2 N3 C29 117.2(5) . . ?
C13 S1 C17 102.83(18) . . ?
C13 S1 Bi1 105.12(12) . . ?
C17 S1 Bi1 107.13(15) . . ?
C14 S2 C18 99.63(17) . . ?
C14 S2 Bi2 95.47(12) . . ?
C18 S2 Bi2 136.27(17) . . ?
C14 S2 Bi1 94.43(12) . . ?
C18 S2 Bi1 130.01(16) . . ?
Bi2 S2 Bi1 88.92(2) . . ?
C15 S3 C19 103.21(18) . . ?
C15 S3 Bi2 103.17(12) . . ?
C19 S3 Bi2 114.06(17) . . ?
C22 S4 C26 102.71(18) . . ?
C23 S5 C27 102.09(17) . . ?
C24 S6 C28 103.77(17) . . ?
N1 Zn1 N1 180.00(13) . 3_667 ?
N1 Zn1 N2 90.52(11) . . ?
N1 Zn1 N2 89.48(11) 3_667 . ?
N1 Zn1 N2 89.48(11) . 3_667 ?
N1 Zn1 N2 90.52(11) 3_667 3_667 ?
N2 Zn1 N2 180.000(1) . 3_667 ?

loop_
_geom_bond_atom_site_label_1
_geom_bond_atom_site_label_2
_geom_bond_distance
_geom_bond_site_symmetry_2
_geom_bond_publ_flag
Bi1 Br3 2.6449(5) . ?
Bi1 Br2 2.6519(5) . ?
Bi1 Br1 2.6735(5) . ?
Bi1 S1 3.0851(10) . ?
Bi1 S2 3.6296(10) . ?
Bi2 Br4 2.6243(5) . ?
Bi2 Br6 2.6457(6) . ?
Bi2 Br5 2.6785(6) . ?
Bi2 O3 3.112(4) . ?
Bi2 O4 3.116(3) . ?
Bi2 S3 3.2643(10) . ?
Bi2 S2 3.5900(11) . ?
C1 N1 1.365(4) . ?
C1 C10 1.411(5) 3_667 ?
C1 C2 1.442(5) . ?
C2 C3 1.347(5) . ?
C2 H2 0.9500 . ?
C3 C4 1.444(5) . ?
C3 H3 0.9500 . ?
C4 N1 1.381(4) . ?
C4 C5 1.404(5) . ?
C5 C6 1.382(5) . ?
C5 C11 1.496(4) . ?
C6 N2 1.378(4) . ?
C6 C7 1.441(5) . ?
C7 C8 1.356(5) . ?
C7 H7 0.9500 . ?
C8 C9 1.447(4) . ?
C8 H8 0.9500 . ?
C9 N2 1.377(4) . ?
C9 C10 1.405(5) . ?
C10 C1 1.411(5) 3_667 ?
C10 C20 1.488(5) . ?
C11 C16 1.389(5) . ?
C11 C12 1.391(5) . ?
C12 C13 1.400(4) . ?
C12 H12 0.9500 . ?
C13 C14 1.406(5) . ?
C13 S1 1.762(3) . ?
C14 C15 1.402(5) . ?
C14 S2 1.772(3) . ?
C15 C16 1.397(4) . ?
C15 S3 1.759(4) . ?
C16 H16 0.9500 . ?
C17 S1 1.805(4) . ?
C17 H17A 0.9800 . ?
C17 H17B 0.9800 . ?
C17 H17C 0.9800 . ?
C18 S2 1.806(4) . ?
C18 H18A 0.9800 . ?
C18 H18B 0.9800 . ?
C18 H18C 0.9800 . ?
C19 S3 1.801(4) . ?
C19 H19A 0.9800 . ?
C19 H19B 0.9800 . ?
C19 H19C 0.9800 . ?
C20 C25 1.389(5) . ?
C20 C21 1.403(5) . ?
C21 C22 1.395(5) . ?
C21 H21 0.9500 . ?
C22 C23 1.403(5) . ?
C22 S4 1.765(4) . ?
C23 C24 1.407(5) . ?
C23 S5 1.772(3) . ?
C24 C25 1.390(5) . ?
C24 S6 1.766(4) . ?
C25 H25 0.9500 . ?
C26 S4 1.795(4) . ?
C26 H26A 0.9800 . ?
C26 H26B 0.9800 . ?
C26 H26C 0.9800 . ?
C27 S5 1.814(4) . ?
C27 H27A 0.9800 . ?
C27 H27B 0.9800 . ?
C27 H27C 0.9800 . ?
C28 S6 1.797(4) . ?
C28 H28A 0.9800 . ?
C28 H28B 0.9800 . ?
C28 H28C 0.9800 . ?
C29 C30 1.355(7) . ?
C29 C34 1.434(7) . ?
C29 N3 1.474(6) . ?
C30 C31 1.351(7) . ?
C30 H30 0.9500 . ?
C31 C32 1.380(7) . ?
C31 H31 0.9500 . ?
C32 C33 1.371(6) . ?
C32 H32 0.9500 . ?
C33 C34 1.382(7) . ?
C33 H33 0.9500 . ?
C34 H34 0.9500 . ?
C35 C36 1.381(5) . ?
C35 C40 1.384(6) . ?
C35 N4 1.457(5) . ?
C36 C37 1.379(5) . ?
C36 H36 0.9500 . ?
C37 C38 1.384(6) . ?
C37 H37 0.9500 . ?
C38 C39 1.371(6) . ?
C38 H38 0.9500 . ?
C39 C40 1.387(7) . ?
C39 H39 0.9500 . ?
C40 H40 0.9500 . ?
N4 O3 1.230(5) . ?
N4 O4 1.235(5) . ?
C41 C46 1.338(9) . ?
C41 C42 1.365(9) . ?
C41 H41 0.9500 . ?
C42 C43 1.353(11) . ?
C42 H42 0.9500 . ?
C43 C44 1.324(12) . ?
C43 H43 0.9500 . ?
C44 C45 1.376(13) . ?
C44 H44 0.9500 . ?
C45 C46 1.371(12) . ?
C45 H45 0.9500 . ?
C46 H46 0.9500 . ?
C47 C52 1.364(7) . ?
C47 C48 1.375(7) . ?
C47 H47 0.9500 . ?
C48 C49 1.392(6) . ?
C48 H48 0.9500 . ?
C49 C50 1.390(6) . ?
C49 H49 0.9500 . ?
C50 C51 1.367(7) . ?
C50 H50 0.9500 . ?
C51 C52 1.386(7) . ?
C51 H51 0.9500 . ?
C52 H52 0.9500 . ?
N1 Zn1 2.031(3) . ?
N2 Zn1 2.043(3) . ?
N3 O1 1.205(6) . ?
N3 O2 1.240(6) . ?
Zn1 N1 2.031(3) 3_667 ?
Zn1 N2 2.043(3) 3_667 ?
